data_7244729
loop_
_publ_author_name
'Foyle, \'Emer M.'
'Tay, Hui Min'
'White, Nicholas G.'

_publ_section_title
;
 Towards hydrogen and halogen bonded frameworks based on
 3,5-bis(triazolyl)pyridinium motifs
;
_journal_name_full CrystEngComm
_journal_paper_doi 10.1039/D2CE00273F
_journal_year 2022
_chemical_absolute_configuration ad
_chemical_compound_source synthesized
_chemical_formula_moiety 'C23 H19 N7'
_chemical_formula_sum 'C23 H19 N7'
_chemical_formula_weight 393.45
_space_group_IT_number 29
_space_group_name_Hall 'P 2c -2ac'
_space_group_name_H-M_alt 'P c a 21'
_symmetry_cell_setting orthorhombic
_symmetry_space_group_name_Hall 'P 2c -2ac'
_symmetry_space_group_name_H-M 'P c a 21'
_atom_sites_solution_hydrogens difmap
_atom_sites_solution_primary direct
_audit_update_record
;
2021-12-22 deposited with the CCDC.	2022-03-30 downloaded from the CCDC.
;
_cell_angle_alpha 90
_cell_angle_beta 90
_cell_angle_gamma 90
_cell_formula_units_Z 8
_cell_length_a 34.4367(18)
_cell_length_b 4.3516(2)
_cell_length_c 28.1754(15)
_cell_measurement_reflns_used 2250
_cell_measurement_temperature 150
_cell_measurement_theta_max 72.01
_cell_measurement_theta_min 5.13
_cell_volume 4222.2(4)
_computing_cell_refinement 'CrysAlisPro, (Agilent, 2011)'
_computing_data_collection 'CrysAlisPro, (Agilent, 2011'
_computing_data_reduction 'CrysAlisPro, (Agilent, 2011)'
_computing_publication_material 'CRYSTALS (Betteridge et al., 2003)'
_computing_structure_refinement 'CRYSTALS (Betteridge et al., 2003)'
_computing_structure_solution 'SHELXT (Sheldrick, 2015)'
_diffrn_ambient_temperature 150
_diffrn_measured_fraction_theta_full 0.984
_diffrn_measured_fraction_theta_max 0.985
_diffrn_measurement_device Area
_diffrn_measurement_device_type 'Oxford Diffraction Supernova'
_diffrn_measurement_method \w
_diffrn_radiation_monochromator mirror
_diffrn_radiation_type 'Cu K\a'
_diffrn_radiation_wavelength 1.54184
_diffrn_reflns_av_R_equivalents 0.052
_diffrn_reflns_av_unetI/netI 0.068
_diffrn_reflns_limit_h_max 40
_diffrn_reflns_limit_h_min 0
_diffrn_reflns_limit_k_max 0
_diffrn_reflns_limit_k_min -5
_diffrn_reflns_limit_l_max 33
_diffrn_reflns_limit_l_min -33
_diffrn_reflns_number 13159
_diffrn_reflns_theta_full 66.443
_diffrn_reflns_theta_max 65.211
_diffrn_reflns_theta_min 5.138
_diffrn_standards_number 0
_exptl_absorpt_coefficient_mu 0.624
_exptl_absorpt_correction_T_max 1.00
_exptl_absorpt_correction_T_min 0.72
_exptl_absorpt_correction_type multi-scan
_exptl_absorpt_process_details 'CrysAlisPro, (Agilent, 2011)'
_exptl_crystal_colour colourless
_exptl_crystal_density_diffrn 1.238
_exptl_crystal_density_meas ?
_exptl_crystal_density_method 'not measured'
_exptl_crystal_description rod
_exptl_crystal_F_000 1648
_exptl_crystal_recrystallization_method 'Re-crystallisation from solvent: Water/methanol'
_exptl_crystal_size_max 0.87
_exptl_crystal_size_mid 0.10
_exptl_crystal_size_min 0.07
_refine_diff_density_max 0.42
_refine_diff_density_min -0.37
_refine_ls_abs_structure_details
; 
 Parsons, Flack & Wagner (2013), 
 1915 Friedel Pairs 
;
_refine_ls_abs_structure_Flack 0.61(15)
_refine_ls_extinction_method None
_refine_ls_goodness_of_fit_ref 1.0025
_refine_ls_hydrogen_treatment constr
_refine_ls_matrix_type full
_refine_ls_number_parameters 542
_refine_ls_number_reflns 6204
_refine_ls_number_restraints 147
_refine_ls_R_factor_all 0.0999
_refine_ls_R_factor_gt 0.0844
_refine_ls_shift/su_max 0.0004211
_refine_ls_shift/su_mean 0.0000355
_refine_ls_structure_factor_coef Fsqd
_refine_ls_weighting_details
;
 Method= Modified Sheldrick 
 w=1/[\s^2^(F^2^) + ( 0.14P)^2^ + 3.10P] 
 ,where P=(max(Fo^2^,0) + 2Fc^2^)/3 
;
_refine_ls_weighting_scheme calc
_refine_ls_wR_factor_all 0.2416
_refine_ls_wR_factor_gt 0.2219
_refine_ls_wR_factor_ref 0.2410
_reflns_limit_h_max 40
_reflns_limit_h_min 0
_reflns_limit_k_max 5
_reflns_limit_k_min 0
_reflns_limit_l_max 33
_reflns_limit_l_min -33
_reflns_number_gt 4876
_reflns_number_total 6614
_reflns_threshold_expression I>2.0\s(I)
_oxford_diffrn_Wilson_B_factor 3.75
_oxford_diffrn_Wilson_scale 7.91
_oxford_refine_ls_scale 0.3747(10)
_cod_data_source_file d2ce00273f2.cif
_cod_data_source_block 1H_Bn
_cod_depositor_comments
;
The following automatic conversions were performed:

data item '_exptl_crystal_density_meas' value 'not measured' was
changed to '?' -- the value is perceived as not measured.

Automatic conversion script
Id: cif_fix_values 7556 2019-12-06 15:28:31Z antanas 
;
_cod_original_sg_symbol_H-M 'P c a 21 '
_cod_database_code 7244729
_oxford_refine_reflns_threshold_expression I>-3.0\s(I)
_refine_ls_r_factor_ref 0.0998
_reflns_number_all 6206
_oxford_hooft_y 0.7(2)
_oxford_bijvoet_difference 0.61(15)
_oxford_refined_flack_x 0.9(7)
_platon_squeeze_void_probe_radius 1.20

loop_
_symmetry_equiv_pos_as_xyz
x,y,z
-x,-y,z+1/2
-x+1/2,y,z+1/2
x+1/2,-y,z

loop_
_atom_site_label
_atom_site_type_symbol
_atom_site_fract_x
_atom_site_fract_y
_atom_site_fract_z
_atom_site_U_iso_or_equiv
_atom_site_occupancy
_atom_site_adp_type
_atom_site_refinement_flags_posn
_atom_site_refinement_flags_adp
_atom_site_refinement_flags_occupancy
_atom_site_disorder_assembly
_atom_site_disorder_group
_atom_site_attached_hydrogens
N1 N 0.56672(17) 0.7112(16) 0.5368(2) 0.0666 1.0000 Uani . . . . . .
C2 C 0.59811(19) 0.8642(17) 0.5205(3) 0.0584 1.0000 Uani . . . . . .
C3 C 0.60911(16) 0.8727(14) 0.4743(2) 0.0462 1.0000 Uani . . . . . .
C4 C 0.58610(16) 0.7148(13) 0.4412(2) 0.0420 1.0000 Uani . . . . . .
C5 C 0.55338(16) 0.5540(14) 0.4570(2) 0.0426 1.0000 Uani . . . . . .
C6 C 0.54511(18) 0.5627(15) 0.5053(2) 0.0526 1.0000 Uani . . . . . .
C7 C 0.64400(18) 1.0362(15) 0.4594(2) 0.0478 1.0000 Uani . . . . . .
C8 C 0.65349(19) 1.1809(13) 0.4171(2) 0.0523 1.0000 Uani . U . . . .
N9 N 0.67362(17) 1.0900(16) 0.4907(2) 0.0647 1.0000 Uani . . . . . .
N10 N 0.7007(2) 1.2571(17) 0.4691(2) 0.0765 1.0000 Uani . U . . . .
N11 N 0.6884(2) 1.3118(12) 0.4250(2) 0.0641 1.0000 Uani . U . . . .
C12 C 0.7127(3) 1.4893(16) 0.3924(3) 0.0761 1.0000 Uani . U . . . .
C13 C 0.72552(15) 1.3090(12) 0.3512(2) 0.0468 1.0000 Uani D U . . . .
C14 C 0.76101(17) 1.1551(16) 0.3528(3) 0.0706 1.0000 Uani D U . . . .
C15 C 0.7733(2) 0.9819(16) 0.3139(3) 0.0855 1.0000 Uani D U . . . .
C16 C 0.7512(3) 0.9630(19) 0.2733(3) 0.0959 1.0000 Uani D U . . . .
C17 C 0.7166(3) 1.120(2) 0.2713(3) 0.0856 1.0000 Uani D U . . . .
C18 C 0.70398(19) 1.2854(19) 0.3099(2) 0.0672 1.0000 Uani D U . . . .
C19 C 0.53009(16) 0.3719(13) 0.4240(2) 0.0440 1.0000 Uani . . . . . .
C20 C 0.49607(19) 0.2138(13) 0.4314(2) 0.0475 1.0000 Uani . . . . . .
N21 N 0.54008(15) 0.3291(12) 0.37864(19) 0.0493 1.0000 Uani . . . . . .
N22 N 0.51431(17) 0.1484(14) 0.3579(2) 0.0599 1.0000 Uani . . . . . .
N23 N 0.48740(16) 0.0762(12) 0.3908(2) 0.0518 1.0000 Uani . . . . . .
C24 C 0.4535(2) -0.1035(14) 0.3776(3) 0.0564 1.0000 Uani . . . . . .
C25 C 0.42253(18) 0.0921(12) 0.3552(2) 0.0461 1.0000 Uani . . . . . .
C26 C 0.42688(17) 0.1830(11) 0.3086(2) 0.0426 1.0000 Uani . . . . . .
C27 C 0.39895(18) 0.3757(13) 0.2888(2) 0.0459 1.0000 Uani . . . . . .
C28 C 0.36706(17) 0.4694(13) 0.3141(2) 0.0433 1.0000 Uani . . . . . .
C29 C 0.36256(19) 0.3680(15) 0.3610(2) 0.0519 1.0000 Uani . . . . . .
C30 C 0.39103(19) 0.1802(13) 0.3812(2) 0.0489 1.0000 Uani . . . . . .
N31 N 0.80932(14) 0.6059(12) 0.46484(19) 0.0472 1.0000 Uani . . . . . .
C32 C 0.84302(17) 0.4777(13) 0.4787(2) 0.0441 1.0000 Uani . . . . . .
C33 C 0.85972(15) 0.5201(12) 0.5229(2) 0.0374 1.0000 Uani . . . . . .
C34 C 0.84050(15) 0.7139(12) 0.5546(2) 0.0382 1.0000 Uani . . . . . .
C35 C 0.80665(15) 0.8590(12) 0.5413(2) 0.0390 1.0000 Uani . . . . . .
C36 C 0.79194(15) 0.7971(13) 0.4960(2) 0.0436 1.0000 Uani . . . . . .
C37 C 0.89592(16) 0.3632(13) 0.5356(2) 0.0444 1.0000 Uani . . . . . .
C38 C 0.90948(18) 0.2748(13) 0.5789(2) 0.0470 1.0000 Uani . U . . . .
N39 N 0.92086(16) 0.2592(14) 0.5021(2) 0.0595 1.0000 Uani . . . . . .
N40 N 0.94972(18) 0.1119(15) 0.5236(2) 0.0674 1.0000 Uani . U . . . .
N41 N 0.94286(18) 0.1231(12) 0.5700(2) 0.0586 1.0000 Uani . U . . . .
C42 C 0.9694(3) -0.0380(16) 0.6029(3) 0.0718 1.0000 Uani . U . . . .
C43 C 0.97966(14) 0.1418(13) 0.6455(2) 0.0470 1.0000 Uani D U . . . .
C44 C 1.01394(15) 0.3119(14) 0.6477(2) 0.0512 1.0000 Uani D U . . . .
C45 C 1.02367(19) 0.4727(17) 0.6886(2) 0.0651 1.0000 Uani D U . . . .
C46 C 0.9994(2) 0.4701(19) 0.7275(3) 0.0751 1.0000 Uani D U . . . .
C47 C 0.9661(2) 0.301(2) 0.7259(3) 0.0790 1.0000 Uani D U . . . .
C48 C 0.95648(18) 0.139(2) 0.6856(2) 0.0739 1.0000 Uani D U . . . .
C49 C 0.78551(16) 1.0614(11) 0.5736(2) 0.0392 1.0000 Uani . . . . . .
C50 C 0.75232(16) 1.2342(11) 0.5653(2) 0.0412 1.0000 Uani . . . . . .
N51 N 0.79749(15) 1.1155(12) 0.6187(2) 0.0515 1.0000 Uani . . . . . .
N52 N 0.77345(16) 1.3153(13) 0.6391(2) 0.0563 1.0000 Uani . . . . . .
N53 N 0.74612(15) 1.3881(11) 0.6065(2) 0.0508 1.0000 Uani . . . . . .
C54 C 0.7130(2) 1.5878(12) 0.6186(3) 0.0569 1.0000 Uani . . . . . .
C55 C 0.68021(17) 1.4082(12) 0.6396(2) 0.0439 1.0000 Uani . . . . . .
C56 C 0.68327(17) 1.2763(12) 0.6848(2) 0.0451 1.0000 Uani . . . . . .
C57 C 0.65297(18) 1.1063(14) 0.7035(2) 0.0494 1.0000 Uani . . . . . .
C58 C 0.61867(17) 1.0728(14) 0.6779(2) 0.0500 1.0000 Uani . . . . . .
C59 C 0.61546(18) 1.2079(18) 0.6343(2) 0.0594 1.0000 Uani . . . . . .
C60 C 0.64604(19) 1.3729(15) 0.6152(2) 0.0551 1.0000 Uani . . . . . .
H21 H 0.6133 0.9763 0.5427 0.0693 1.0000 Uiso R . . . . .
H41 H 0.5922 0.7151 0.4092 0.0532 1.0000 Uiso R . . . . .
H61 H 0.5231 0.4497 0.5160 0.0657 1.0000 Uiso R . . . . .
H81 H 0.6392 1.1891 0.3889 0.0677 1.0000 Uiso R . . . . .
H121 H 0.7352 1.5618 0.4104 0.0865 1.0000 Uiso R . . . . .
H122 H 0.6969 1.6572 0.3808 0.0860 1.0000 Uiso R . . . . .
H141 H 0.7764 1.1643 0.3798 0.0825 1.0000 Uiso R . . . . .
H151 H 0.7964 0.8737 0.3154 0.0966 1.0000 Uiso R . . . . .
H161 H 0.7595 0.8480 0.2472 0.1064 1.0000 Uiso R . . . . .
H171 H 0.7011 1.1125 0.2438 0.0985 1.0000 Uiso R . . . . .
H181 H 0.6802 1.3901 0.3078 0.0815 1.0000 Uiso R . . . . .
H201 H 0.4816 0.2043 0.4596 0.0597 1.0000 Uiso R . . . . .
H242 H 0.4426 -0.1967 0.4069 0.0714 1.0000 Uiso R . . . . .
H241 H 0.4613 -0.2623 0.3546 0.0718 1.0000 Uiso R . . . . .
H261 H 0.4483 0.1140 0.2905 0.0543 1.0000 Uiso R . . . . .
H271 H 0.4023 0.4387 0.2573 0.0553 1.0000 Uiso R . . . . .
H281 H 0.3485 0.6025 0.3003 0.0560 1.0000 Uiso R . . . . .
H291 H 0.3406 0.4256 0.3780 0.0645 1.0000 Uiso R . . . . .
H301 H 0.3884 0.1150 0.4131 0.0612 1.0000 Uiso R . . . . .
H321 H 0.8559 0.3484 0.4568 0.0535 1.0000 Uiso R . . . . .
H341 H 0.8508 0.7449 0.5848 0.0473 1.0000 Uiso R . . . . .
H361 H 0.7689 0.8945 0.4859 0.0537 1.0000 Uiso R . . . . .
H381 H 0.8982 0.3113 0.6081 0.0577 1.0000 Uiso R . . . . .
H421 H 0.9927 -0.0969 0.5849 0.0835 1.0000 Uiso R . . . . .
H422 H 0.9557 -0.2201 0.6145 0.0837 1.0000 Uiso R . . . . .
H441 H 1.0307 0.3170 0.6212 0.0646 1.0000 Uiso R . . . . .
H451 H 1.0469 0.5797 0.6892 0.0805 1.0000 Uiso R . . . . .
H461 H 1.0059 0.5824 0.7547 0.0905 1.0000 Uiso R . . . . .
H471 H 0.9497 0.2954 0.7525 0.0925 1.0000 Uiso R . . . . .
H481 H 0.9339 0.0150 0.6854 0.0865 1.0000 Uiso R . . . . .
H501 H 0.7377 1.2435 0.5376 0.0534 1.0000 Uiso R . . . . .
H542 H 0.7216 1.7422 0.6409 0.0725 1.0000 Uiso R . . . . .
H541 H 0.7042 1.6816 0.5891 0.0727 1.0000 Uiso R . . . . .
H561 H 0.7064 1.3082 0.7025 0.0558 1.0000 Uiso R . . . . .
H571 H 0.6553 1.0211 0.7338 0.0592 1.0000 Uiso R . . . . .
H581 H 0.5983 0.9552 0.6904 0.0625 1.0000 Uiso R . . . . .
H591 H 0.5922 1.1863 0.6176 0.0724 1.0000 Uiso R . . . . .
H601 H 0.6435 1.4629 0.5844 0.0674 1.0000 Uiso R . . . . .

loop_
_atom_site_aniso_label
_atom_site_aniso_U_11
_atom_site_aniso_U_22
_atom_site_aniso_U_33
_atom_site_aniso_U_23
_atom_site_aniso_U_13
_atom_site_aniso_U_12
N1 0.060(3) 0.096(5) 0.044(3) -0.001(3) 0.006(3) -0.005(3)
C2 0.044(3) 0.075(4) 0.056(4) -0.001(3) -0.000(3) -0.005(3)
C3 0.036(3) 0.059(3) 0.044(3) 0.002(3) -0.002(2) 0.011(2)
C4 0.038(3) 0.048(3) 0.040(3) 0.002(2) 0.000(2) 0.015(2)
C5 0.035(3) 0.051(3) 0.041(3) 0.004(2) -0.004(2) 0.014(2)
C6 0.046(3) 0.060(4) 0.052(4) 0.003(3) -0.002(3) 0.007(3)
C7 0.051(3) 0.056(4) 0.037(3) -0.000(2) 0.004(3) 0.013(3)
C8 0.058(3) 0.043(3) 0.056(4) -0.002(3) 0.006(3) 0.010(2)
N9 0.055(3) 0.092(4) 0.047(3) 0.003(3) -0.001(3) -0.024(3)
N10 0.082(4) 0.087(5) 0.061(3) -0.007(3) 0.007(3) -0.033(4)
N11 0.093(4) 0.037(3) 0.063(3) -0.006(2) 0.022(3) -0.011(3)
C12 0.114(5) 0.036(3) 0.078(3) -0.005(2) 0.033(4) -0.019(3)
C13 0.044(2) 0.034(3) 0.063(3) 0.006(2) 0.0063(19) -0.0011(19)
C14 0.039(3) 0.074(4) 0.099(4) 0.030(3) 0.006(3) 0.003(2)
C15 0.059(4) 0.051(4) 0.147(6) 0.033(4) 0.054(3) 0.017(3)
C16 0.122(6) 0.061(4) 0.105(5) -0.005(4) 0.070(4) -0.011(4)
C17 0.101(5) 0.093(6) 0.063(4) -0.004(3) 0.012(3) -0.027(4)
C18 0.046(3) 0.094(5) 0.061(3) 0.013(3) 0.005(2) 0.006(3)
C19 0.038(3) 0.045(3) 0.049(3) 0.006(2) -0.003(2) 0.007(2)
C20 0.060(3) 0.033(3) 0.049(3) 0.007(2) 0.002(3) 0.010(2)
N21 0.044(2) 0.055(3) 0.049(3) -0.007(2) -0.004(2) 0.007(2)
N22 0.060(3) 0.063(3) 0.056(3) -0.004(3) 0.001(3) 0.006(3)
N23 0.052(3) 0.057(3) 0.046(3) 0.001(2) -0.002(2) 0.016(2)
C24 0.074(4) 0.036(3) 0.059(4) 0.001(3) -0.008(3) 0.003(3)
C25 0.056(3) 0.033(3) 0.050(3) -0.009(2) -0.001(3) -0.010(2)
C26 0.047(3) 0.030(3) 0.051(3) -0.004(2) 0.004(2) -0.005(2)
C27 0.049(3) 0.041(3) 0.048(3) -0.000(2) 0.001(3) -0.014(2)
C28 0.042(3) 0.046(3) 0.041(3) -0.001(2) -0.004(2) 0.001(2)
C29 0.047(3) 0.058(4) 0.050(3) -0.012(3) -0.001(3) -0.004(3)
C30 0.059(3) 0.045(3) 0.043(3) 0.001(2) 0.006(3) -0.015(3)
N31 0.039(2) 0.055(3) 0.048(3) -0.002(2) -0.004(2) 0.003(2)
C32 0.046(3) 0.051(3) 0.036(3) 0.001(2) 0.004(2) 0.005(2)
C33 0.033(2) 0.038(3) 0.041(3) 0.004(2) 0.005(2) -0.001(2)
C34 0.037(2) 0.035(3) 0.043(3) 0.002(2) -0.002(2) -0.016(2)
C35 0.031(2) 0.036(3) 0.050(3) 0.004(2) 0.005(2) -0.0071(19)
C36 0.035(3) 0.049(3) 0.047(3) 0.003(2) 0.006(2) -0.001(2)
C37 0.041(3) 0.042(3) 0.050(3) -0.000(2) -0.005(3) -0.015(2)
C38 0.051(3) 0.041(3) 0.049(3) -0.001(2) -0.007(3) -0.008(2)
N39 0.047(3) 0.069(3) 0.063(4) -0.005(3) -0.003(3) 0.016(3)
N40 0.060(3) 0.073(4) 0.069(4) -0.016(3) -0.019(3) 0.020(3)
N41 0.064(3) 0.049(3) 0.063(3) -0.003(2) -0.022(3) 0.008(2)
C42 0.089(5) 0.046(3) 0.081(3) -0.006(3) -0.034(3) 0.021(3)
C43 0.036(2) 0.051(3) 0.054(2) 0.009(2) -0.0057(19) 0.0065(19)
C44 0.032(2) 0.060(3) 0.062(3) 0.016(2) -0.000(2) 0.0067(19)
C45 0.047(3) 0.073(4) 0.075(3) 0.012(3) -0.022(2) -0.006(3)
C46 0.081(4) 0.076(4) 0.069(4) -0.007(3) -0.012(3) 0.024(3)
C47 0.058(3) 0.125(6) 0.054(3) 0.014(3) 0.007(3) 0.024(3)
C48 0.037(3) 0.119(6) 0.066(3) 0.020(3) 0.001(2) -0.007(3)
C49 0.036(2) 0.036(3) 0.045(3) 0.004(2) 0.008(2) -0.009(2)
C50 0.046(3) 0.027(2) 0.050(3) -0.001(2) 0.011(2) -0.012(2)
N51 0.049(3) 0.050(3) 0.055(3) -0.006(2) 0.009(2) -0.001(2)
N52 0.056(3) 0.060(3) 0.053(3) -0.010(3) 0.008(3) -0.009(2)
N53 0.049(3) 0.047(3) 0.056(3) 0.001(2) 0.018(2) -0.008(2)
C54 0.070(4) 0.022(3) 0.079(5) -0.001(3) 0.022(4) -0.004(2)
C55 0.052(3) 0.031(3) 0.049(3) -0.001(2) 0.012(3) 0.001(2)
C56 0.043(3) 0.029(3) 0.064(4) 0.002(2) 0.004(3) -0.002(2)
C57 0.049(3) 0.051(3) 0.048(3) 0.003(3) 0.011(3) 0.006(3)
C58 0.043(3) 0.048(3) 0.060(4) -0.005(3) 0.012(3) 0.002(2)
C59 0.042(3) 0.088(5) 0.048(3) -0.010(3) 0.001(3) 0.007(3)
C60 0.060(4) 0.051(3) 0.054(4) 0.002(3) 0.010(3) 0.015(3)

loop_
_atom_type_symbol
_atom_type_scat_dispersion_real
_atom_type_scat_dispersion_imag
_atom_type_scat_Cromer_Mann_a1
_atom_type_scat_Cromer_Mann_b1
_atom_type_scat_Cromer_Mann_a2
_atom_type_scat_Cromer_Mann_b2
_atom_type_scat_Cromer_Mann_a3
_atom_type_scat_Cromer_Mann_b3
_atom_type_scat_Cromer_Mann_a4
_atom_type_scat_Cromer_Mann_b4
_atom_type_scat_Cromer_Mann_c
_atom_type_scat_source
C 0.0181 0.0091 2.3100 20.8439 1.0200 10.2075 1.5886 0.5687 0.8650 51.6512 0.2156 'International Tables Vol C 4.2.6.8 and 6.1.1.4'
H 0.0000 0.0000 0.4930 10.5109 0.3229 26.1257 0.1402 3.1424 0.0408 57.7998 0.0030 'International Tables Vol C 4.2.6.8 and 6.1.1.4'
N 0.0311 0.0180 12.2126 0.0057 3.1322 9.8933 2.0125 28.9975 1.1663 0.5826 -11.5290 'International Tables Vol C 4.2.6.8 and 6.1.1.4'
O 0.0492 0.0322 3.0485 13.2771 2.2868 5.7011 1.5463 0.3239 0.8670 32.9089 0.2508 'International Tables Vol C 4.2.6.8 and 6.1.1.4'

loop_
_geom_angle_atom_site_label_1
_geom_angle_site_symmetry_1
_geom_angle_atom_site_label_2
_geom_angle_site_symmetry_2
_geom_angle_atom_site_label_3
_geom_angle_site_symmetry_3
_geom_angle
_geom_angle_publ_flag
C2 . N1 . C6 . 117.5(6) yes
N1 . C2 . C3 . 124.3(7) yes
N1 . C2 . H21 . 117.9 no
C3 . C2 . H21 . 117.7 no
C2 . C3 . C4 . 117.8(6) yes
C2 . C3 . C7 . 121.3(6) yes
C4 . C3 . C7 . 120.9(6) yes
C3 . C4 . C5 . 119.2(6) yes
C3 . C4 . H41 . 121.2 no
C5 . C4 . H41 . 119.5 no
C4 . C5 . C6 . 117.5(6) yes
C4 . C5 . C19 . 120.8(5) yes
C6 . C5 . C19 . 121.6(6) yes
C5 . C6 . N1 . 123.6(6) yes
C5 . C6 . H61 . 117.3 no
N1 . C6 . H61 . 119.1 no
C3 . C7 . C8 . 131.5(6) yes
C3 . C7 . N9 . 120.9(6) yes
C8 . C7 . N9 . 107.4(6) yes
C7 . C8 . N11 . 105.1(6) yes
C7 . C8 . H81 . 128.5 no
N11 . C8 . H81 . 126.4 no
C7 . N9 . N10 . 108.9(6) yes
N9 . N10 . N11 . 107.5(6) yes
C8 . N11 . N10 . 111.1(6) yes
C8 . N11 . C12 . 129.0(7) yes
N10 . N11 . C12 . 119.9(7) yes
N11 . C12 . C13 . 112.8(5) yes
N11 . C12 . H121 . 107.4 no
C13 . C12 . H121 . 110.0 no
N11 . C12 . H122 . 107.1 no
C13 . C12 . H122 . 107.6 no
H121 . C12 . H122 . 112.1 no
C12 . C13 . C14 . 119.6(7) yes
C12 . C13 . C18 . 122.9(6) yes
C14 . C13 . C18 . 117.5(6) yes
C13 . C14 . C15 . 119.9(7) yes
C13 . C14 . H141 . 120.5 no
C15 . C14 . H141 . 119.6 no
C14 . C15 . C16 . 121.2(7) yes
C14 . C15 . H151 . 120.1 no
C16 . C15 . H151 . 118.7 no
C15 . C16 . C17 . 118.8(8) yes
C15 . C16 . H161 . 121.2 no
C17 . C16 . H161 . 120.0 no
C16 . C17 . C18 . 120.2(8) yes
C16 . C17 . H171 . 120.5 no
C18 . C17 . H171 . 119.2 no
C13 . C18 . C17 . 122.3(7) yes
C13 . C18 . H181 . 118.9 no
C17 . C18 . H181 . 118.8 no
C5 . C19 . C20 . 130.0(6) yes
C5 . C19 . N21 . 122.8(5) yes
C20 . C19 . N21 . 107.1(6) yes
C19 . C20 . N23 . 106.7(6) yes
C19 . C20 . H201 . 127.1 no
N23 . C20 . H201 . 126.2 no
C19 . N21 . N22 . 109.5(5) yes
N21 . N22 . N23 . 107.1(5) yes
N22 . N23 . C20 . 109.5(6) yes
N22 . N23 . C24 . 120.1(6) yes
C20 . N23 . C24 . 130.1(6) yes
N23 . C24 . C25 . 111.9(5) yes
N23 . C24 . H242 . 108.0 no
C25 . C24 . H242 . 108.4 no
N23 . C24 . H241 . 109.1 no
C25 . C24 . H241 . 108.3 no
H242 . C24 . H241 . 111.3 no
C24 . C25 . C26 . 119.1(6) yes
C24 . C25 . C30 . 119.8(6) yes
C26 . C25 . C30 . 121.1(6) yes
C25 . C26 . C27 . 118.6(6) yes
C25 . C26 . H261 . 120.4 no
C27 . C26 . H261 . 121.0 no
C26 . C27 . C28 . 121.6(6) yes
C26 . C27 . H271 . 118.1 no
C28 . C27 . H271 . 120.2 no
C27 . C28 . C29 . 119.0(6) yes
C27 . C28 . H281 . 120.8 no
C29 . C28 . H281 . 120.2 no
C28 . C29 . C30 . 119.4(6) yes
C28 . C29 . H291 . 119.4 no
C30 . C29 . H291 . 121.3 no
C29 . C30 . C25 . 120.3(6) yes
C29 . C30 . H301 . 119.7 no
C25 . C30 . H301 . 120.0 no
C32 . N31 . C36 . 116.7(5) yes
N31 . C32 . C33 . 124.3(5) yes
N31 . C32 . H321 . 117.5 no
C33 . C32 . H321 . 118.1 no
C32 . C33 . C34 . 117.4(5) yes
C32 . C33 . C37 . 120.7(5) yes
C34 . C33 . C37 . 122.0(5) yes
C33 . C34 . C35 . 120.2(5) yes
C33 . C34 . H341 . 119.5 no
C35 . C34 . H341 . 120.3 no
C34 . C35 . C36 . 117.8(5) yes
C34 . C35 . C49 . 121.8(5) yes
C36 . C35 . C49 . 120.3(5) yes
C35 . C36 . N31 . 123.5(5) yes
C35 . C36 . H361 . 119.6 no
N31 . C36 . H361 . 117.0 no
C33 . C37 . C38 . 129.9(6) yes
C33 . C37 . N39 . 121.8(6) yes
C38 . C37 . N39 . 108.2(6) yes
C37 . C38 . N41 . 105.3(6) yes
C37 . C38 . H381 . 127.3 no
N41 . C38 . H381 . 127.3 no
C37 . N39 . N40 . 108.6(6) yes
N39 . N40 . N41 . 107.3(6) yes
C38 . N41 . N40 . 110.6(5) yes
C38 . N41 . C42 . 130.0(7) yes
N40 . N41 . C42 . 119.3(6) yes
N41 . C42 . C43 . 114.0(5) yes
N41 . C42 . H421 . 107.9 no
C43 . C42 . H421 . 111.1 no
N41 . C42 . H422 . 107.3 no
C43 . C42 . H422 . 105.7 no
H421 . C42 . H422 . 110.8 no
C42 . C43 . C44 . 121.3(6) yes
C42 . C43 . C48 . 121.4(6) yes
C44 . C43 . C48 . 117.2(6) yes
C43 . C44 . C45 . 120.6(6) yes
C43 . C44 . H441 . 119.6 no
C45 . C44 . H441 . 119.9 no
C44 . C45 . C46 . 120.6(6) yes
C44 . C45 . H451 . 118.5 no
C46 . C45 . H451 . 120.9 no
C45 . C46 . C47 . 119.2(7) yes
C45 . C46 . H461 . 120.2 no
C47 . C46 . H461 . 120.6 no
C46 . C47 . C48 . 120.4(7) yes
C46 . C47 . H471 . 119.5 no
C48 . C47 . H471 . 120.2 no
C43 . C48 . C47 . 122.0(6) yes
C43 . C48 . H481 . 118.4 no
C47 . C48 . H481 . 119.5 no
C35 . C49 . C50 . 129.2(6) yes
C35 . C49 . N51 . 122.5(5) yes
C50 . C49 . N51 . 108.3(5) yes
C49 . C50 . N53 . 104.7(6) yes
C49 . C50 . H501 . 127.6 no
N53 . C50 . H501 . 127.7 no
C49 . N51 . N52 . 109.1(5) yes
N51 . N52 . N53 . 107.1(5) yes
C50 . N53 . N52 . 110.8(5) yes
C50 . N53 . C54 . 127.6(6) yes
N52 . N53 . C54 . 121.3(6) yes
N53 . C54 . C55 . 111.6(4) yes
N53 . C54 . H542 . 108.9 no
C55 . C54 . H542 . 109.6 no
N53 . C54 . H541 . 106.9 no
C55 . C54 . H541 . 108.7 no
H542 . C54 . H541 . 111.1 no
C54 . C55 . C56 . 121.2(6) yes
C54 . C55 . C60 . 120.6(6) yes
C56 . C55 . C60 . 118.3(6) yes
C55 . C56 . C57 . 120.5(6) yes
C55 . C56 . H561 . 118.6 no
C57 . C56 . H561 . 120.8 no
C56 . C57 . C58 . 120.1(6) yes
C56 . C57 . H571 . 119.7 no
C58 . C57 . H571 . 120.2 no
C57 . C58 . C59 . 119.2(6) yes
C57 . C58 . H581 . 120.1 no
C59 . C58 . H581 . 120.7 no
C58 . C59 . C60 . 120.7(6) yes
C58 . C59 . H591 . 118.6 no
C60 . C59 . H591 . 120.7 no
C59 . C60 . C55 . 121.2(6) yes
C59 . C60 . H601 . 119.6 no
C55 . C60 . H601 . 119.2 no

loop_
_geom_bond_atom_site_label_1
_geom_bond_site_symmetry_1
_geom_bond_atom_site_label_2
_geom_bond_site_symmetry_2
_geom_bond_distance
_geom_bond_publ_flag
N1 . C2 . 1.350(9) yes
N1 . C6 . 1.326(9) yes
C2 . C3 . 1.355(10) yes
C2 . H21 . 0.950 no
C3 . C4 . 1.404(9) yes
C3 . C7 . 1.458(9) yes
C4 . C5 . 1.399(9) yes
C4 . H41 . 0.925 no
C5 . C6 . 1.391(9) yes
C5 . C19 . 1.460(9) yes
C6 . H61 . 0.954 no
C7 . C8 . 1.386(9) yes
C7 . N9 . 1.367(9) yes
C8 . N11 . 1.349(10) yes
C8 . H81 . 0.937 no
N9 . N10 . 1.328(9) yes
N10 . N11 . 1.334(10) yes
N11 . C12 . 1.462(9) yes
C12 . C13 . 1.471(10) yes
C12 . H121 . 0.978 no
C12 . H122 . 0.967 no
C13 . C14 . 1.394(7) yes
C13 . C18 . 1.385(7) yes
C14 . C15 . 1.396(8) yes
C14 . H141 . 0.928 no
C15 . C16 . 1.377(8) yes
C15 . H151 . 0.925 no
C16 . C17 . 1.375(8) yes
C16 . H161 . 0.933 no
C17 . C18 . 1.373(8) yes
C17 . H171 . 0.941 no
C18 . H181 . 0.939 no
C19 . C20 . 1.375(9) yes
C19 . N21 . 1.337(8) yes
C20 . N23 . 1.325(8) yes
C20 . H201 . 0.937 no
N21 . N22 . 1.322(8) yes
N22 . N23 . 1.350(8) yes
N23 . C24 . 1.455(9) yes
C24 . C25 . 1.503(9) yes
C24 . H242 . 0.991 no
C24 . H241 . 0.985 no
C25 . C26 . 1.379(9) yes
C25 . C30 . 1.363(9) yes
C26 . C27 . 1.393(9) yes
C26 . H261 . 0.946 no
C27 . C28 . 1.371(9) yes
C27 . H271 . 0.936 no
C28 . C29 . 1.402(9) yes
C28 . H281 . 0.946 no
C29 . C30 . 1.398(9) yes
C29 . H291 . 0.930 no
C30 . H301 . 0.947 no
N31 . C32 . 1.346(8) yes
N31 . C36 . 1.349(8) yes
C32 . C33 . 1.385(8) yes
C32 . H321 . 0.947 no
C33 . C34 . 1.395(8) yes
C33 . C37 . 1.465(8) yes
C34 . C35 . 1.378(8) yes
C34 . H341 . 0.929 no
C35 . C36 . 1.399(8) yes
C35 . C49 . 1.461(8) yes
C36 . H361 . 0.942 no
C37 . C38 . 1.362(9) yes
C37 . N39 . 1.353(9) yes
C38 . N41 . 1.349(9) yes
C38 . H381 . 0.923 no
N39 . N40 . 1.329(8) yes
N40 . N41 . 1.329(9) yes
N41 . C42 . 1.477(9) yes
C42 . C43 . 1.478(10) yes
C42 . H421 . 0.984 no
C42 . H422 . 0.978 no
C43 . C44 . 1.395(6) yes
C43 . C48 . 1.382(7) yes
C44 . C45 . 1.388(7) yes
C44 . H441 . 0.944 no
C45 . C46 . 1.378(8) yes
C45 . H451 . 0.925 no
C46 . C47 . 1.366(8) yes
C46 . H461 . 0.936 no
C47 . C48 . 1.376(8) yes
C47 . H471 . 0.940 no
C48 . H481 . 0.947 no
C49 . C50 . 1.388(8) yes
C49 . N51 . 1.357(8) yes
C50 . N53 . 1.357(8) yes
C50 . H501 . 0.932 no
N51 . N52 . 1.331(8) yes
N52 . N53 . 1.352(8) yes
N53 . C54 . 1.473(8) yes
C54 . C55 . 1.496(8) yes
C54 . H542 . 0.967 no
C54 . H541 . 0.975 no
C55 . C56 . 1.401(9) yes
C55 . C60 . 1.371(10) yes
C56 . C57 . 1.383(8) yes
C56 . H561 . 0.949 no
C57 . C58 . 1.391(9) yes
C57 . H571 . 0.934 no
C58 . C59 . 1.368(10) yes
C58 . H581 . 0.937 no
C59 . C60 . 1.383(10) yes
C59 . H591 . 0.934 no
C60 . H601 . 0.958 no

loop_
_geom_hbond_atom_site_label_D
_geom_hbond_site_symmetry_D
_geom_hbond_atom_site_label_H
_geom_hbond_site_symmetry_H
_geom_hbond_atom_site_label_A
_geom_hbond_site_symmetry_A
_geom_hbond_angle_DHA
_geom_hbond_distance_DH
_geom_hbond_distance_HA
_geom_hbond_distance_DA
_geom_hbond_publ_flag
C20 . H201 . N40 4_455 149 0.94 2.52 3.363(9) yes
C50 . H501 . N10 . 179 0.93 2.31 3.243(9) yes

loop_
_platon_squeeze_void_nr
_platon_squeeze_void_average_x
_platon_squeeze_void_average_y
_platon_squeeze_void_average_z
_platon_squeeze_void_volume
_platon_squeeze_void_count_electrons
_platon_squeeze_void_content
1 0.122 0.282 0.251 100 35 ' '
2 0.622 0.714 0.251 100 35 ' '
3 0.378 0.341 0.750 100 34 ' '
4 0.878 0.623 0.750 100 34 ' '
